data_4347003
loop_
_publ_author_name
'Becker, Sabine'
'D\"urr, Maximilian'
'Miska, Andreas'
'Becker, Jonathan'
'Gawlig, Christopher'
'Behrens, Ulrich'
'Ivanovi\'c-Burmazovi\'c, Ivana'
'Schindler, Siegfried'

_publ_section_title
;
 Copper Chloride Catalysis: Do \m4-Oxido Copper Clusters Play a
 Significant Role?
;
_journal_issue 8
_journal_name_full 'Inorganic chemistry'
_journal_page_first 3759
_journal_page_last 3766
_journal_paper_doi 10.1021/acs.inorgchem.5b02576
_journal_volume 55
_journal_year 2016
_chemical_formula_sum 'C16 H32 Cl6 Cu3 O4'
_chemical_formula_weight 691.73
_space_group_crystal_system monoclinic
_space_group_IT_number 8
_space_group_name_Hall 'C -2y'
_space_group_name_H-M_alt 'C 1 m 1'
_atom_sites_solution_hydrogens geom
_audit_creation_method SHELXL-2014/7
_audit_update_record
;
2016-03-02 # Formatted by publCIF

;
_cell_angle_alpha 90
_cell_angle_beta 91.499(10)
_cell_angle_gamma 90
_cell_formula_units_Z 2
_cell_length_a 11.376(2)
_cell_length_b 11.0267(19)
_cell_length_c 9.7439(18)
_cell_measurement_reflns_used 7299
_cell_measurement_temperature 100(2)
_cell_measurement_theta_max 25.38
_cell_measurement_theta_min 2.57
_cell_volume 1221.9(4)
_computing_cell_refinement 'Bruker SAINT'
_computing_data_collection 'Bruker APEX2'
_computing_data_reduction 'Bruker SAINT'
_computing_molecular_graphics 'ShelXle (Huebschle, 2014)'
_computing_publication_material 'Ortep 3v2'
_computing_structure_refinement 'SHELXL-2014/7 (Sheldrick, 2014)'
_computing_structure_solution 'SHELXT 2014/4 (Sheldrick, 2014)'
_diffrn_ambient_temperature 100(2)
_diffrn_measured_fraction_theta_full 0.995
_diffrn_measured_fraction_theta_max 0.946
_diffrn_measurement_device_type 'BRUKER PHOTON100 CMOS Detector'
_diffrn_radiation_type MoK\a
_diffrn_radiation_wavelength 0.71073
_diffrn_reflns_av_R_equivalents 0.0701
_diffrn_reflns_av_unetI/netI 0.0589
_diffrn_reflns_Laue_measured_fraction_full 0.995
_diffrn_reflns_Laue_measured_fraction_max 0.946
_diffrn_reflns_limit_h_max 13
_diffrn_reflns_limit_h_min -13
_diffrn_reflns_limit_k_max 13
_diffrn_reflns_limit_k_min -13
_diffrn_reflns_limit_l_max 11
_diffrn_reflns_limit_l_min -11
_diffrn_reflns_number 9655
_diffrn_reflns_point_group_measured_fraction_full 0.993
_diffrn_reflns_point_group_measured_fraction_max 0.942
_diffrn_reflns_theta_full 24.970
_diffrn_reflns_theta_max 24.970
_diffrn_reflns_theta_min 3.583
_diffrn_source 'ImuS microfocus source'
_exptl_absorpt_coefficient_mu 3.264
_exptl_absorpt_correction_T_max 0.7452
_exptl_absorpt_correction_T_min 0.3511
_exptl_absorpt_correction_type multi-scan
_exptl_absorpt_process_details SADABS-2014/4
_exptl_crystal_colour orange
_exptl_crystal_density_diffrn 1.880
_exptl_crystal_description needle
_exptl_crystal_F_000 698
_exptl_crystal_size_max 2.458
_exptl_crystal_size_mid 0.182
_exptl_crystal_size_min 0.101
_refine_diff_density_max 1.916
_refine_diff_density_min -1.810
_refine_diff_density_rms 0.252
_refine_ls_abs_structure_details
;
 Twinning involves inversion, so Flack parameter cannot be determined
;
_refine_ls_extinction_method none
_refine_ls_goodness_of_fit_ref 1.133
_refine_ls_hydrogen_treatment constr
_refine_ls_matrix_type full
_refine_ls_number_parameters 171
_refine_ls_number_reflns 2237
_refine_ls_number_restraints 229
_refine_ls_restrained_S_all 1.139
_refine_ls_R_factor_all 0.1012
_refine_ls_R_factor_gt 0.0794
_refine_ls_shift/su_max 0.000
_refine_ls_shift/su_mean 0.000
_refine_ls_structure_factor_coef Fsqd
_refine_ls_weighting_details 'w=1/[\s^2^(Fo^2^)+(0.0535P)^2^+35.2728P] where P=(Fo^2^+2Fc^2^)/3'
_refine_ls_weighting_scheme calc
_refine_ls_wR_factor_gt 0.1764
_refine_ls_wR_factor_ref 0.1943
_reflns_Friedel_coverage 0.987
_reflns_Friedel_fraction_full 0.990
_reflns_Friedel_fraction_max 0.939
_reflns_number_gt 1822
_reflns_number_total 2237
_reflns_threshold_expression 'I > 2\s(I)'
_cod_data_source_file ic5b02576_si_003.cif
_cod_data_source_block schin15057-1
_cod_original_cell_volume 1221.8(4)
_cod_original_sg_symbol_H-M 'C m'
_cod_database_code 4347003
_shelx_shelxl_version_number 2014/7
_shelx_space_group_comment
;
The symmetry employed for this shelxl refinement is uniquely defined
by the following loop, which should always be used as a source of
symmetry information in preference to the above space-group names.
They are only intended as comments.
;
_shelx_estimated_absorpt_t_min 0.046
_shelx_estimated_absorpt_t_max 0.734

loop_
_space_group_symop_operation_xyz
'x, y, z'
'x, -y, z'
'x+1/2, y+1/2, z'
'x+1/2, -y+1/2, z'

loop_
_atom_site_label
_atom_site_type_symbol
_atom_site_fract_x
_atom_site_fract_y
_atom_site_fract_z
_atom_site_U_iso_or_equiv
_atom_site_adp_type
_atom_site_occupancy
_atom_site_site_symmetry_order
_atom_site_calc_flag
_atom_site_refinement_flags_posn
_atom_site_refinement_flags_adp
_atom_site_refinement_flags_occupancy
_atom_site_disorder_assembly
_atom_site_disorder_group
Cu1 Cu 0.4869(3) 0.5000 0.5650(5) 0.0233(11) Uani 1 2 d S TU P . .
Cu2 Cu 0.5444(9) 0.5000 0.2369(6) 0.036(2) Uani 1 2 d S TU P . .
Cu3 Cu 0.5458(10) 0.5000 -0.1001(7) 0.048(3) Uani 1 2 d S TU P . .
Cl1 Cl 0.5666(5) 0.6429(5) 0.0689(8) 0.0284(14) Uani 1 1 d . U . . .
Cl2 Cl 0.5103(12) 0.6435(5) 0.3977(9) 0.034(2) Uani 1 1 d . U . . .
Cl3 Cl 0.5073(16) 0.6430(6) 0.7348(10) 0.049(3) Uani 1 1 d . U . . .
O1 O 0.2953(16) 0.5000 0.585(4) 0.045(6) Uani 1 2 d DS TU P A .
C1 C 0.2256(15) 0.6043(15) 0.556(4) 0.054(7) Uani 1 1 d D U . . .
H1A H 0.2758 0.6741 0.5325 0.064 Uiso 0.53(5) 1 calc R U P A 1
H1B H 0.1786 0.6262 0.6367 0.064 Uiso 0.53(5) 1 calc R U P A 1
H1C H 0.2297 0.6269 0.4582 0.064 Uiso 0.47(5) 1 calc R U P A 2
H1D H 0.2529 0.6738 0.6130 0.064 Uiso 0.47(5) 1 calc R U P A 2
C2B C 0.101(2) 0.5689(7) 0.592(7) 0.041(14) Uani 0.47(5) 1 d D U P A 2
H2C H 0.0437 0.6008 0.5225 0.050 Uiso 0.47(5) 1 calc R U P A 2
H2D H 0.0807 0.6008 0.6832 0.050 Uiso 0.47(5) 1 calc R U P A 2
C2A C 0.146(6) 0.5690(7) 0.435(7) 0.09(2) Uani 0.53(5) 1 d D U P A 1
H2A H 0.1769 0.6009 0.3483 0.109 Uiso 0.53(5) 1 calc R U P A 1
H2B H 0.0654 0.6009 0.4468 0.109 Uiso 0.53(5) 1 calc R U P A 1
O2 O 0.734(2) 0.5000 0.308(4) 0.053(7) Uani 1 2 d DS TU P B .
C3 C 0.810(3) 0.6038(19) 0.308(4) 0.060(8) Uani 1 1 d D U . . .
H3A H 0.8469 0.6174 0.3998 0.072 Uiso 1 1 calc R U . B .
H3B H 0.7660 0.6777 0.2796 0.072 Uiso 1 1 calc R U . . .
C4 C 0.901(3) 0.5690(7) 0.203(5) 0.091(12) Uani 1 1 d D U . . .
H4A H 0.8786 0.6010 0.1107 0.110 Uiso 1 1 calc R U . . .
H4B H 0.9795 0.6010 0.2297 0.110 Uiso 1 1 calc R U . . .
O3 O 0.744(3) 0.5000 -0.137(4) 0.053(7) Uani 1 2 d DS TU P C .
C5 C 0.813(4) 0.602(2) -0.176(4) 0.083(11) Uani 1 1 d D U . . .
H5A H 0.8847 0.6107 -0.1174 0.100 Uiso 1 1 calc R U . C .
H5B H 0.7668 0.6784 -0.1726 0.100 Uiso 1 1 calc R U . . .
C6 C 0.843(6) 0.5693(7) -0.325(5) 0.137(19) Uani 1 1 d D U . . .
H6A H 0.7833 0.6015 -0.3910 0.165 Uiso 1 1 calc R U . . .
H6B H 0.9212 0.6015 -0.3488 0.165 Uiso 1 1 calc R U . . .
O4 O 0.324(5) 0.5000 0.126(6) 0.046(9) Uani 0.5 2 d DS TU P B 1
C11 C 0.255(4) 0.607(3) 0.100(5) 0.029(8) Uani 0.5 1 d D U P B 1
H11A H 0.3025 0.6819 0.1013 0.034 Uiso 0.5 1 calc R U P B 1
H11B H 0.1886 0.6149 0.1637 0.034 Uiso 0.5 1 calc R U P B 1
C12 C 0.214(6) 0.5696(13) -0.046(5) 0.043(8) Uani 0.5 1 d D U P B 1
H12A H 0.1340 0.6012 -0.0670 0.051 Uiso 0.5 1 calc R U P B 1
H12B H 0.2684 0.6012 -0.1146 0.051 Uiso 0.5 1 calc R U P B 1
O5 O 0.331(5) 0.5000 -0.040(6) 0.058(10) Uani 0.5 2 d DS TU P C 2
C13 C 0.265(6) 0.6049(13) 0.007(6) 0.061(14) Uani 0.5 1 d D U P C 2
H13A H 0.1945 0.6190 -0.0520 0.073 Uiso 0.5 1 calc R U P C 2
H13B H 0.3146 0.6788 0.0076 0.073 Uiso 0.5 1 calc R U P C 2
C14 C 0.231(5) 0.5700(13) 0.153(5) 0.043(8) Uani 0.5 1 d D U P C 2
H14A H 0.1525 0.6019 0.1747 0.051 Uiso 0.5 1 calc R U P C 2
H14B H 0.2893 0.6019 0.2218 0.051 Uiso 0.5 1 calc R U P C 2

loop_
_atom_site_aniso_label
_atom_site_aniso_U_11
_atom_site_aniso_U_22
_atom_site_aniso_U_33
_atom_site_aniso_U_23
_atom_site_aniso_U_13
_atom_site_aniso_U_12
Cu1 0.0277(19) 0.0050(19) 0.037(3) 0.000 -0.007(4) 0.000
Cu2 0.075(6) 0.004(2) 0.031(3) 0.000 0.020(3) 0.000
Cu3 0.098(7) 0.007(2) 0.037(3) 0.000 -0.033(4) 0.000
Cl1 0.056(4) 0.003(2) 0.026(3) -0.001(3) -0.009(5) -0.0007(17)
Cl2 0.053(5) 0.012(3) 0.039(4) 0.000(4) 0.024(4) -0.001(4)
Cl3 0.093(9) 0.010(3) 0.043(4) -0.001(4) -0.028(5) 0.002(5)
O1 0.036(7) 0.014(8) 0.085(15) 0.000 0.003(8) 0.000
C1 0.032(8) 0.023(9) 0.106(19) 0.013(12) 0.007(12) 0.006(7)
C2B 0.035(11) 0.024(19) 0.07(3) -0.007(18) 0.001(12) -0.002(9)
C2A 0.08(3) 0.06(3) 0.13(3) 0.005(18) -0.02(2) 0.006(18)
O2 0.048(10) 0.013(11) 0.096(18) 0.000 -0.015(9) 0.000
C3 0.050(12) 0.011(11) 0.12(2) 0.003(11) -0.019(11) 0.001(9)
C4 0.081(17) 0.032(18) 0.16(3) -0.011(16) 0.028(19) -0.012(13)
O3 0.055(12) 0.020(13) 0.082(17) 0.000 -0.017(10) 0.000
C5 0.082(19) 0.026(14) 0.14(2) 0.004(13) 0.022(16) -0.004(13)
C6 0.19(4) 0.07(2) 0.15(2) -0.002(16) 0.05(2) -0.02(2)
O4 0.049(11) 0.023(11) 0.064(14) 0.000 -0.012(9) 0.000
C11 0.027(12) 0.018(11) 0.041(13) 0.001(9) -0.006(10) -0.007(9)
C12 0.044(15) 0.029(15) 0.054(13) -0.004(9) -0.019(10) 0.007(12)
O5 0.085(14) 0.018(18) 0.07(2) 0.000 -0.009(13) 0.000
C13 0.10(3) 0.02(2) 0.061(17) 0.004(13) -0.005(17) 0.010(17)
C14 0.044(15) 0.029(15) 0.054(13) -0.004(9) -0.019(10) 0.007(12)

loop_
_atom_type_symbol
_atom_type_description
_atom_type_scat_dispersion_real
_atom_type_scat_dispersion_imag
_atom_type_scat_source
C C 0.0033 0.0016 'International Tables Vol C Tables 4.2.6.8 and 6.1.1.4'
H H 0.0000 0.0000 'International Tables Vol C Tables 4.2.6.8 and 6.1.1.4'
O O 0.0106 0.0060 'International Tables Vol C Tables 4.2.6.8 and 6.1.1.4'
Cl Cl 0.1484 0.1585 'International Tables Vol C Tables 4.2.6.8 and 6.1.1.4'
Cu Cu 0.3201 1.2651 'International Tables Vol C Tables 4.2.6.8 and 6.1.1.4'

loop_
_geom_angle_atom_site_label_1
_geom_angle_atom_site_label_2
_geom_angle_atom_site_label_3
_geom_angle
_geom_angle_site_symmetry_1
_geom_angle_site_symmetry_3
O1 Cu1 Cl2 101.4(8) . .
O1 Cu1 Cl2 101.4(8) . 2_565
Cl2 Cu1 Cl2 87.3(4) . 2_565
O1 Cu1 Cl3 91.1(9) . .
Cl2 Cu1 Cl3 91.6(2) . .
Cl2 Cu1 Cl3 167.5(3) 2_565 .
O1 Cu1 Cl3 91.1(9) . 2_565
Cl2 Cu1 Cl3 167.5(3) . 2_565
Cl2 Cu1 Cl3 91.6(2) 2_565 2_565
Cl3 Cu1 Cl3 86.9(4) . 2_565
O2 Cu2 Cl2 88.1(7) . 2_565
O2 Cu2 Cl2 88.1(7) . .
Cl2 Cu2 Cl2 88.5(4) 2_565 .
O2 Cu2 Cl1 95.6(7) . .
Cl2 Cu2 Cl1 176.3(4) 2_565 .
Cl2 Cu2 Cl1 92.2(2) . .
O2 Cu2 Cl1 95.6(7) . 2_565
Cl2 Cu2 Cl1 92.2(2) 2_565 2_565
Cl2 Cu2 Cl1 176.3(4) . 2_565
Cl1 Cu2 Cl1 86.9(4) . 2_565
O2 Cu2 O4 174.5(18) . .
Cl2 Cu2 O4 95.9(10) 2_565 .
Cl2 Cu2 O4 95.9(10) . .
Cl1 Cu2 O4 80.4(10) . .
Cl1 Cu2 O4 80.4(10) 2_565 .
Cl3 Cu3 Cl3 87.2(4) 2_564 1_554
Cl3 Cu3 Cl1 92.6(2) 2_564 2_565
Cl3 Cu3 Cl1 174.8(5) 1_554 2_565
Cl3 Cu3 Cl1 174.8(5) 2_564 .
Cl3 Cu3 Cl1 92.6(2) 1_554 .
Cl1 Cu3 Cl1 87.1(4) 2_565 .
Cl3 Cu3 O3 93.5(8) 2_564 .
Cl3 Cu3 O3 93.5(8) 1_554 .
Cl1 Cu3 O3 91.6(7) 2_565 .
Cl1 Cu3 O3 91.6(7) . .
Cl3 Cu3 O5 89.7(10) 2_564 .
Cl3 Cu3 O5 89.7(10) 1_554 .
Cl1 Cu3 O5 85.2(10) 2_565 .
Cl1 Cu3 O5 85.2(10) . .
O3 Cu3 O5 175.5(18) . .
Cu3 Cl1 Cu2 91.7(2) . .
Cu2 Cl2 Cu1 92.0(3) . .
Cu3 Cl3 Cu1 92.7(3) 1_556 .
C1 O1 C1 108.2(18) . 2_565
C1 O1 Cu1 122.3(12) . .
C1 O1 Cu1 122.3(12) 2_565 .
O1 C1 C2B 105.5(16) . .
O1 C1 C2A 105.3(17) . .
O1 C1 H1A 110.7 . .
C2A C1 H1A 110.7 . .
O1 C1 H1B 110.7 . .
C2A C1 H1B 110.7 . .
H1A C1 H1B 108.8 . .
O1 C1 H1C 110.6 . .
C2B C1 H1C 110.6 . .
O1 C1 H1D 110.6 . .
C2B C1 H1D 110.6 . .
H1C C1 H1D 108.8 . .
C1 C2B C2B 104.9(7) . 2_565
C1 C2B H2C 110.8 . .
C2B C2B H2C 110.8 2_565 .
C1 C2B H2D 110.8 . .
C2B C2B H2D 110.8 2_565 .
H2C C2B H2D 108.8 . .
C1 C2A C2A 104.8(7) . 2_565
C1 C2A H2A 110.8 . .
C2A C2A H2A 110.8 2_565 .
C1 C2A H2B 110.8 . .
C2A C2A H2B 110.8 2_565 .
H2A C2A H2B 108.9 . .
C3 O2 C3 106(3) 2_565 .
C3 O2 Cu2 124.7(16) 2_565 .
C3 O2 Cu2 124.7(16) . .
O2 C3 C4 102.6(17) . .
O2 C3 H3A 111.3 . .
C4 C3 H3A 111.3 . .
O2 C3 H3B 111.3 . .
C4 C3 H3B 111.3 . .
H3A C3 H3B 109.2 . .
C4 C4 C3 104.5(9) 2_565 .
C4 C4 H4A 110.8 2_565 .
C3 C4 H4A 110.8 . .
C4 C4 H4B 110.8 2_565 .
C3 C4 H4B 110.8 . .
H4A C4 H4B 108.9 . .
C5 O3 C5 104(3) 2_565 .
C5 O3 Cu3 126(2) 2_565 .
C5 O3 Cu3 126(2) . .
O3 C5 C6 101.8(18) . .
O3 C5 H5A 111.4 . .
C6 C5 H5A 111.4 . .
O3 C5 H5B 111.4 . .
C6 C5 H5B 111.4 . .
H5A C5 H5B 109.3 . .
C6 C6 C5 103.7(10) 2_565 .
C6 C6 H6A 111.0 2_565 .
C5 C6 H6A 111.0 . .
C6 C6 H6B 111.0 2_565 .
C5 C6 H6B 111.0 . .
H6A C6 H6B 109.0 . .
C11 O4 C11 110(5) . 2_565
C11 O4 Cu2 125(2) . .
C11 O4 Cu2 125(2) 2_565 .
O4 C11 C12 95(4) . .
O4 C11 H11A 112.7 . .
C12 C11 H11A 112.7 . .
O4 C11 H11B 112.7 . .
C12 C11 H11B 112.7 . .
H11A C11 H11B 110.2 . .
C12 C12 C11 105.5(15) 2_565 .
C12 C12 H12A 110.6 2_565 .
C11 C12 H12A 110.6 . .
C12 C12 H12B 110.6 2_565 .
C11 C12 H12B 110.6 . .
H12A C12 H12B 108.8 . .
C13 O5 C13 105(3) 2_565 .
C13 O5 Cu3 126(2) 2_565 .
C13 O5 Cu3 126(2) . .
O5 C13 C14 104(2) . .
O5 C13 H13A 111.0 . .
C14 C13 H13A 111.0 . .
O5 C13 H13B 111.0 . .
C14 C13 H13B 111.0 . .
H13A C13 H13B 109.0 . .
C13 C14 C14 104.5(8) . 2_565
C13 C14 H14A 110.9 . .
C14 C14 H14A 110.9 2_565 .
C13 C14 H14B 110.9 . .
C14 C14 H14B 110.9 2_565 .
H14A C14 H14B 108.9 . .

loop_
_geom_bond_atom_site_label_1
_geom_bond_atom_site_label_2
_geom_bond_distance
_geom_bond_site_symmetry_2
Cu1 O1 2.19(2) .
Cu1 Cl2 2.293(8) .
Cu1 Cl2 2.293(8) 2_565
Cu1 Cl3 2.293(9) .
Cu1 Cl3 2.293(9) 2_565
Cu2 O2 2.25(3) .
Cu2 Cl2 2.267(8) 2_565
Cu2 Cl2 2.267(8) .
Cu2 Cl1 2.291(8) .
Cu2 Cl1 2.291(8) 2_565
Cu2 O4 2.71(5) .
Cu3 Cl3 2.286(8) 2_564
Cu3 Cl3 2.286(8) 1_554
Cu3 Cl1 2.288(8) 2_565
Cu3 Cl1 2.288(8) .
Cu3 O3 2.29(4) .
Cu3 O5 2.53(6) .
Cl3 Cu3 2.286(8) 1_556
O1 C1 1.420(13) .
O1 C1 1.420(13) 2_565
C1 C2B 1.519(14) .
C1 C2A 1.520(15) .
C1 H1A 0.9900 .
C1 H1B 0.9900 .
C1 H1C 0.9900 .
C1 H1D 0.9900 .
C2B C2B 1.520(15) 2_565
C2B H2C 0.9900 .
C2B H2D 0.9900 .
C2A C2A 1.522(15) 2_565
C2A H2A 0.9900 .
C2A H2B 0.9900 .
O2 C3 1.430(13) 2_565
O2 C3 1.430(13) .
C3 C4 1.529(14) .
C3 H3A 0.9900 .
C3 H3B 0.9900 .
C4 C4 1.522(15) 2_565
C4 H4A 0.9900 .
C4 H4B 0.9900 .
O3 C5 1.431(14) 2_565
O3 C5 1.431(14) .
C5 C6 1.542(14) .
C5 H5A 0.9900 .
C5 H5B 0.9900 .
C6 C6 1.527(15) 2_565
C6 H6A 0.9900 .
C6 H6B 0.9900 .
O4 C11 1.43(3) .
O4 C11 1.43(3) 2_565
C11 C12 1.54(3) .
C11 H11A 0.9900 .
C11 H11B 0.9900 .
C12 C12 1.53(3) 2_565
C12 H12A 0.9900 .
C12 H12B 0.9900 .
O5 C13 1.46(3) 2_565
O5 C13 1.46(3) .
C13 C14 1.54(3) .
C13 H13A 0.9900 .
C13 H13B 0.9900 .
C14 C14 1.54(3) 2_565
C14 H14A 0.9900 .
C14 H14B 0.9900 .
